data_7045699
loop_
_publ_author_name
'Dong, Shunxi'
'Wang, Long'
'Wang, Tongdao'
'Daniliuc, Constantin G.'
'Brinkk\"otter, Melanie'
'Eckert, Hellmut'
'Kehr, Gerald'
'Erker, Gerhard'

_publ_section_title
;
 Formation and reactions of active five-membered phosphane/borane
 frustrated Lewis pair ring systems.
;
_journal_issue 13
_journal_name_full 'Dalton transactions (Cambridge, England : 2003)'
_journal_page_first 4449
_journal_page_last 4454
_journal_paper_doi 10.1039/c8dt00672e
_journal_volume 47
_journal_year 2018
_chemical_formula_sum 'C50 H62 B2 F10 P2'
_chemical_formula_weight 936.56
_space_group_IT_number 61
_space_group_name_Hall '-P 2ac 2ab'
_space_group_name_H-M_alt 'P b c a'
_symmetry_cell_setting orthorhombic
_symmetry_space_group_name_Hall '-P 2ac 2ab'
_symmetry_space_group_name_H-M 'P b c a'
_atom_sites_solution_hydrogens geom
_atom_sites_solution_primary direct
_atom_sites_solution_secondary difmap
_audit_creation_method SHELXL-97
_audit_update_record
;
2017-12-18 deposited with the CCDC.
2018-02-21 downloaded from the CCDC.
;
_cell_angle_alpha 90.00
_cell_angle_beta 90.00
_cell_angle_gamma 90.00
_cell_formula_units_Z 8
_cell_length_a 22.6598(4)
_cell_length_b 11.9386(2)
_cell_length_c 35.4316(7)
_cell_measurement_reflns_used 9540
_cell_measurement_temperature 173(2)
_cell_measurement_theta_max 25.35
_cell_measurement_theta_min 3.70
_cell_volume 9585.2(3)
_computing_cell_refinement 'Collect (Nonius B.V., 1998)'
_computing_data_collection 'Collect (Nonius B.V., 1998)'
_computing_data_reduction 'Denzo-SMN (Otwinowski & Minor, 1997)'
_computing_molecular_graphics 'XP (BrukerAXS, 2000)'
_computing_publication_material 'SHELXL-97 (Sheldrick, 1997)'
_computing_structure_refinement 'SHELXL-97 (Sheldrick, 1997)'
_computing_structure_solution 'SHELXS-97 (Sheldrick, 1990)'
_diffrn_ambient_temperature 173(2)
_diffrn_measured_fraction_theta_full 0.995
_diffrn_measured_fraction_theta_max 0.995
_diffrn_measurement_device_type 'Nonius KappaCCD APEXII'
_diffrn_measurement_method '\w and \f scans'
_diffrn_radiation_monochromator 'Montel mirror'
_diffrn_radiation_source 'rotating anode Nonius FR591'
_diffrn_radiation_type MoK\a
_diffrn_radiation_wavelength 0.71073
_diffrn_reflns_av_R_equivalents 0.141
_diffrn_reflns_av_sigmaI/netI 0.0929
_diffrn_reflns_limit_h_max 26
_diffrn_reflns_limit_h_min -26
_diffrn_reflns_limit_k_max 14
_diffrn_reflns_limit_k_min -14
_diffrn_reflns_limit_l_max 42
_diffrn_reflns_limit_l_min -42
_diffrn_reflns_number 50041
_diffrn_reflns_theta_full 25.00
_diffrn_reflns_theta_max 25.00
_diffrn_reflns_theta_min 3.71
_exptl_absorpt_coefficient_mu 0.164
_exptl_absorpt_correction_T_max 0.9967
_exptl_absorpt_correction_T_min 0.9743
_exptl_absorpt_correction_type multi-scan
_exptl_absorpt_process_details 'Denzo (Otwinowski, Borek, Majewski & Minor, 2003)'
_exptl_crystal_colour colourless
_exptl_crystal_density_diffrn 1.298
_exptl_crystal_density_method 'not measured'
_exptl_crystal_description plate
_exptl_crystal_F_000 3936
_exptl_crystal_size_max 0.16
_exptl_crystal_size_mid 0.06
_exptl_crystal_size_min 0.02
_refine_diff_density_max 0.286
_refine_diff_density_min -0.341
_refine_diff_density_rms 0.061
_refine_ls_extinction_method none
_refine_ls_goodness_of_fit_ref 1.032
_refine_ls_hydrogen_treatment constr
_refine_ls_matrix_type full
_refine_ls_number_parameters 642
_refine_ls_number_reflns 8402
_refine_ls_number_restraints 113
_refine_ls_restrained_S_all 1.037
_refine_ls_R_factor_all 0.1244
_refine_ls_R_factor_gt 0.0702
_refine_ls_shift/su_max 0.001
_refine_ls_shift/su_mean 0.000
_refine_ls_structure_factor_coef Fsqd
_refine_ls_weighting_details 'calc w=1/[\s^2^(Fo^2^)+(0.0315P)^2^+19.3756P] where P=(Fo^2^+2Fc^2^)/3'
_refine_ls_weighting_scheme calc
_refine_ls_wR_factor_gt 0.1306
_refine_ls_wR_factor_ref 0.1532
_reflns_number_gt 5289
_reflns_number_total 8402
_reflns_threshold_expression >2sigma(I)
_cod_data_source_file c8dt00672e2.cif
_cod_data_source_block erk8526
_cod_depositor_comments 'Adding full bibliography for 7045699--7045710.cif.'
_cod_original_sg_symbol_H-M Pbca
_cod_database_code 7045699

loop_
_symmetry_equiv_pos_as_xyz
'x, y, z'
'-x+1/2, -y, z+1/2'
'x+1/2, -y+1/2, -z'
'-x, y+1/2, -z+1/2'
'-x, -y, -z'
'x-1/2, y, -z-1/2'
'-x-1/2, y-1/2, z'
'x, -y-1/2, z-1/2'

loop_
_atom_site_label
_atom_site_type_symbol
_atom_site_fract_x
_atom_site_fract_y
_atom_site_fract_z
_atom_site_U_iso_or_equiv
_atom_site_adp_type
_atom_site_occupancy
_atom_site_symmetry_multiplicity
_atom_site_calc_flag
_atom_site_refinement_flags
_atom_site_disorder_assembly
_atom_site_disorder_group
P1 P 0.42971(4) 0.38036(9) 0.12575(3) 0.0260(2) Uani 1 1 d . . .
P2 P 0.56605(4) 0.44739(9) 0.15034(3) 0.0267(2) Uani 1 1 d . . .
B1 B 0.49513(18) 0.5570(4) 0.14701(13) 0.0298(11) Uani 1 1 d . . .
B2 B 0.50206(17) 0.2727(4) 0.12590(13) 0.0281(10) Uani 1 1 d . . .
C1 C 0.41303(15) 0.4260(4) 0.17446(11) 0.0307(10) Uani 1 1 d . . .
H1A H 0.3706 0.4440 0.1769 0.037 Uiso 1 1 calc R . .
H1B H 0.4227 0.3656 0.1926 0.037 Uiso 1 1 calc R . .
C2 C 0.45102(16) 0.5316(4) 0.18278(11) 0.0341(10) Uani 1 1 d . . .
H2A H 0.4746 0.5194 0.2059 0.041 Uiso 1 1 calc R . .
H2B H 0.4249 0.5969 0.1871 0.041 Uiso 1 1 calc R . .
C3 C 0.45379(16) 0.5202(3) 0.11073(11) 0.0299(9) Uani 1 1 d . . .
H3 H 0.4778 0.5158 0.0871 0.036 Uiso 1 1 calc R . .
C4 C 0.40110(17) 0.6017(4) 0.10581(13) 0.0431(12) Uani 1 1 d . . .
H4A H 0.3789 0.6063 0.1295 0.065 Uiso 1 1 calc R . .
H4B H 0.3751 0.5742 0.0857 0.065 Uiso 1 1 calc R . .
H4C H 0.4159 0.6762 0.0991 0.065 Uiso 1 1 calc R . .
C5 C 0.51866(16) 0.2442(4) 0.16950(11) 0.0305(10) Uani 1 1 d . . .
H5A H 0.4821 0.2296 0.1840 0.037 Uiso 1 1 calc R . .
H5B H 0.5433 0.1758 0.1704 0.037 Uiso 1 1 calc R . .
C6 C 0.55242(16) 0.3426(3) 0.18749(11) 0.0317(10) Uani 1 1 d . . .
H6A H 0.5903 0.3161 0.1981 0.038 Uiso 1 1 calc R . .
H6B H 0.5288 0.3760 0.2081 0.038 Uiso 1 1 calc R . .
C7 C 0.56032(15) 0.3456(3) 0.11133(10) 0.0278(9) Uani 1 1 d . . .
H7 H 0.5947 0.2941 0.1148 0.033 Uiso 1 1 calc R . .
C8 C 0.56369(16) 0.3840(4) 0.06955(10) 0.0317(10) Uani 1 1 d . . .
H8A H 0.5326 0.3467 0.0550 0.048 Uiso 1 1 calc R . .
H8B H 0.6024 0.3642 0.0591 0.048 Uiso 1 1 calc R . .
H8C H 0.5582 0.4653 0.0682 0.048 Uiso 1 1 calc R . .
C11 C 0.36029(15) 0.3404(3) 0.10110(11) 0.0276(9) Uani 1 1 d . . .
C12 C 0.30667(15) 0.3131(3) 0.11989(11) 0.0280(9) Uani 1 1 d . . .
C13 C 0.25478(16) 0.3095(4) 0.09898(11) 0.0351(10) Uani 1 1 d . . .
H13 H 0.2189 0.2938 0.1118 0.042 Uiso 1 1 calc R . .
C14 C 0.25263(17) 0.3276(4) 0.06058(11) 0.0366(10) Uani 1 1 d . A .
C15 C 0.30607(17) 0.3446(4) 0.04224(11) 0.0374(11) Uani 1 1 d . . .
H15 H 0.3062 0.3533 0.0156 0.045 Uiso 1 1 calc R . .
C16 C 0.35906(16) 0.3494(3) 0.06143(11) 0.0299(10) Uani 1 1 d . . .
C17 C 0.30078(15) 0.2773(4) 0.16110(11) 0.0311(10) Uani 1 1 d . . .
H17 H 0.3411 0.2767 0.1726 0.037 Uiso 1 1 calc R . .
C18 C 0.27518(17) 0.1583(4) 0.16387(12) 0.0373(11) Uani 1 1 d . . .
H18A H 0.2337 0.1593 0.1560 0.056 Uiso 1 1 calc R . .
H18B H 0.2780 0.1319 0.1900 0.056 Uiso 1 1 calc R . .
H18C H 0.2975 0.1080 0.1473 0.056 Uiso 1 1 calc R . .
C19 C 0.26221(16) 0.3585(4) 0.18383(12) 0.0397(11) Uani 1 1 d . . .
H19A H 0.2764 0.4352 0.1801 0.060 Uiso 1 1 calc R . .
H19B H 0.2644 0.3392 0.2107 0.060 Uiso 1 1 calc R . .
H19C H 0.2212 0.3528 0.1752 0.060 Uiso 1 1 calc R . .
C20 C 0.19512(18) 0.3251(4) 0.03894(14) 0.0510(13) Uani 1 1 d DU . .
H20 H 0.1632 0.2983 0.0562 0.061 Uiso 0.55(4) 1 calc PR A 1
H20A H 0.1627 0.3180 0.0579 0.061 Uiso 0.45(4) 1 calc PR A 2
C21 C 0.1946(7) 0.2541(19) 0.0039(5) 0.061(4) Uani 0.55(4) 1 d PDU A 1
H21A H 0.2241 0.2821 -0.0139 0.091 Uiso 0.55(4) 1 calc PR A 1
H21B H 0.1554 0.2574 -0.0078 0.091 Uiso 0.55(4) 1 calc PR A 1
H21C H 0.2038 0.1763 0.0106 0.091 Uiso 0.55(4) 1 calc PR A 1
C22 C 0.1817(6) 0.4521(11) 0.0277(5) 0.047(4) Uani 0.55(4) 1 d PDU A 1
H22A H 0.1789 0.4976 0.0507 0.070 Uiso 0.55(4) 1 calc PR A 1
H22B H 0.1444 0.4559 0.0139 0.070 Uiso 0.55(4) 1 calc PR A 1
H22C H 0.2137 0.4806 0.0118 0.070 Uiso 0.55(4) 1 calc PR A 1
C21A C 0.1946(7) 0.2142(16) 0.0143(6) 0.049(4) Uani 0.45(4) 1 d PDU A 2
H21D H 0.2263 0.2176 -0.0044 0.073 Uiso 0.45(4) 1 calc PR A 2
H21E H 0.1565 0.2073 0.0014 0.073 Uiso 0.45(4) 1 calc PR A 2
H21F H 0.2006 0.1492 0.0308 0.073 Uiso 0.45(4) 1 calc PR A 2
C22A C 0.1815(9) 0.4261(17) 0.0152(7) 0.061(5) Uani 0.45(4) 1 d PDU A 2
H22D H 0.1798 0.4927 0.0314 0.091 Uiso 0.45(4) 1 calc PR A 2
H22E H 0.1434 0.4157 0.0027 0.091 Uiso 0.45(4) 1 calc PR A 2
H22F H 0.2125 0.4358 -0.0038 0.091 Uiso 0.45(4) 1 calc PR A 2
C23 C 0.41441(16) 0.3565(4) 0.03756(11) 0.0362(11) Uani 1 1 d . . .
H23 H 0.4488 0.3599 0.0552 0.043 Uiso 1 1 calc R . .
C24 C 0.42151(19) 0.2503(5) 0.01368(13) 0.0555(15) Uani 1 1 d . . .
H24A H 0.4181 0.1842 0.0299 0.083 Uiso 1 1 calc R . .
H24B H 0.4604 0.2507 0.0015 0.083 Uiso 1 1 calc R . .
H24C H 0.3907 0.2482 -0.0057 0.083 Uiso 1 1 calc R . .
C25 C 0.41741(19) 0.4593(5) 0.01266(13) 0.0554(14) Uani 1 1 d . . .
H25A H 0.3837 0.4597 -0.0046 0.083 Uiso 1 1 calc R . .
H25B H 0.4542 0.4581 -0.0019 0.083 Uiso 1 1 calc R . .
H25C H 0.4163 0.5268 0.0284 0.083 Uiso 1 1 calc R . .
C31 C 0.63996(15) 0.5071(3) 0.16356(11) 0.0291(9) Uani 1 1 d . . .
C32 C 0.69126(16) 0.4957(4) 0.14149(11) 0.0323(10) Uani 1 1 d . . .
C33 C 0.74534(17) 0.5308(4) 0.15599(11) 0.0386(11) Uani 1 1 d . B .
H33 H 0.7794 0.5229 0.1406 0.046 Uiso 1 1 calc R . .
C35 C 0.70121(16) 0.5892(4) 0.21237(11) 0.0362(11) Uani 1 1 d . B .
H35 H 0.7042 0.6220 0.2367 0.043 Uiso 1 1 calc R . .
C36 C 0.64591(16) 0.5563(4) 0.19965(11) 0.0309(9) Uani 1 1 d . . .
C37 C 0.69270(17) 0.4440(4) 0.10285(12) 0.0436(12) Uani 1 1 d . . .
H37 H 0.6509 0.4380 0.0941 0.052 Uiso 1 1 calc R . .
C38 C 0.7175(2) 0.3248(5) 0.10436(16) 0.0656(17) Uani 1 1 d . . .
H38A H 0.7594 0.3275 0.1110 0.098 Uiso 1 1 calc R . .
H38B H 0.7128 0.2891 0.0796 0.098 Uiso 1 1 calc R . .
H38C H 0.6960 0.2814 0.1234 0.098 Uiso 1 1 calc R . .
C39 C 0.7255(2) 0.5144(5) 0.07375(13) 0.0671(18) Uani 1 1 d . . .
H39A H 0.7094 0.5906 0.0736 0.101 Uiso 1 1 calc R . .
H39B H 0.7206 0.4809 0.0487 0.101 Uiso 1 1 calc R . .
H39C H 0.7675 0.5169 0.0802 0.101 Uiso 1 1 calc R . .
C34 C 0.75221(18) 0.5765(4) 0.19136(11) 0.0387(11) Uani 1 1 d D . .
C40 C 0.8141(3) 0.5969(9) 0.2069(3) 0.043(2) Uani 0.73(2) 1 d PDU B 1
H40 H 0.8393 0.6201 0.1850 0.051 Uiso 0.73(2) 1 calc PR B 1
C41 C 0.8415(4) 0.4925(10) 0.2230(3) 0.059(3) Uani 0.73(2) 1 d PDU B 1
H41A H 0.8178 0.4661 0.2444 0.089 Uiso 0.73(2) 1 calc PR B 1
H41B H 0.8817 0.5090 0.2316 0.089 Uiso 0.73(2) 1 calc PR B 1
H41C H 0.8429 0.4342 0.2035 0.089 Uiso 0.73(2) 1 calc PR B 1
C42 C 0.8167(4) 0.6910(11) 0.2354(3) 0.057(3) Uani 0.73(2) 1 d PDU B 1
H42A H 0.8016 0.7599 0.2239 0.086 Uiso 0.73(2) 1 calc PR B 1
H42B H 0.8577 0.7026 0.2433 0.086 Uiso 0.73(2) 1 calc PR B 1
H42C H 0.7926 0.6716 0.2574 0.086 Uiso 0.73(2) 1 calc PR B 1
C40A C 0.8090(8) 0.6331(17) 0.2051(7) 0.033(5) Uani 0.27(2) 1 d PDU B 2
H40A H 0.8362 0.6436 0.1831 0.040 Uiso 0.27(2) 1 calc PR B 2
C41A C 0.8006(10) 0.743(2) 0.2245(7) 0.043(6) Uani 0.27(2) 1 d PDU B 2
H41D H 0.7748 0.7333 0.2464 0.064 Uiso 0.27(2) 1 calc PR B 2
H41E H 0.7825 0.7968 0.2070 0.064 Uiso 0.27(2) 1 calc PR B 2
H41F H 0.8389 0.7720 0.2329 0.064 Uiso 0.27(2) 1 calc PR B 2
C42A C 0.8362(11) 0.550(3) 0.2322(8) 0.068(8) Uani 0.27(2) 1 d PDU B 2
H42D H 0.8729 0.5804 0.2424 0.102 Uiso 0.27(2) 1 calc PR B 2
H42E H 0.8446 0.4796 0.2187 0.102 Uiso 0.27(2) 1 calc PR B 2
H42F H 0.8085 0.5348 0.2528 0.102 Uiso 0.27(2) 1 calc PR B 2
C43 C 0.59524(17) 0.5797(4) 0.22689(12) 0.0399(11) Uani 1 1 d . . .
H43 H 0.5574 0.5612 0.2137 0.048 Uiso 1 1 calc R . .
C44 C 0.59915(19) 0.5076(4) 0.26260(12) 0.0514(13) Uani 1 1 d . . .
H44A H 0.5988 0.4282 0.2556 0.077 Uiso 1 1 calc R . .
H44B H 0.5653 0.5236 0.2790 0.077 Uiso 1 1 calc R . .
H44C H 0.6358 0.5248 0.2761 0.077 Uiso 1 1 calc R . .
C45 C 0.5934(2) 0.7032(4) 0.23806(14) 0.0553(14) Uani 1 1 d . . .
H45A H 0.6251 0.7188 0.2561 0.083 Uiso 1 1 calc R . .
H45B H 0.5552 0.7203 0.2497 0.083 Uiso 1 1 calc R . .
H45C H 0.5988 0.7498 0.2155 0.083 Uiso 1 1 calc R . .
C51 C 0.52233(15) 0.6835(4) 0.14281(12) 0.0333(10) Uani 1 1 d . . .
F52 F 0.46880(11) 0.7663(2) 0.19345(8) 0.0579(8) Uani 1 1 d . . .
C52 C 0.50894(17) 0.7752(4) 0.16513(13) 0.0393(11) Uani 1 1 d . . .
F53 F 0.52024(12) 0.9634(2) 0.18526(9) 0.0672(9) Uani 1 1 d . . .
C53 C 0.53469(18) 0.8792(4) 0.16166(14) 0.0424(11) Uani 1 1 d . . .
F54 F 0.60350(10) 0.9976(2) 0.13119(8) 0.0520(7) Uani 1 1 d . . .
C54 C 0.57700(17) 0.8966(4) 0.13440(14) 0.0399(11) Uani 1 1 d . . .
F55 F 0.63219(10) 0.8264(2) 0.08373(7) 0.0525(7) Uani 1 1 d . . .
C55 C 0.59152(17) 0.8106(4) 0.11113(13) 0.0390(11) Uani 1 1 d . . .
F56 F 0.58173(10) 0.6276(2) 0.09129(7) 0.0474(7) Uani 1 1 d . . .
C56 C 0.56438(16) 0.7088(4) 0.11560(12) 0.0347(10) Uani 1 1 d . . .
C61 C 0.48804(15) 0.1589(3) 0.10249(11) 0.0282(9) Uani 1 1 d . . .
F62 F 0.40648(9) 0.1278(2) 0.14279(6) 0.0387(6) Uani 1 1 d . . .
C62 C 0.44132(16) 0.0929(4) 0.11390(11) 0.0313(10) Uani 1 1 d . . .
F63 F 0.38214(10) -0.0716(2) 0.11312(8) 0.0538(7) Uani 1 1 d . . .
C63 C 0.42746(17) -0.0119(4) 0.09931(12) 0.0376(10) Uani 1 1 d . . .
F64 F 0.45057(10) -0.1559(2) 0.05584(8) 0.0523(7) Uani 1 1 d . . .
C64 C 0.46192(17) -0.0536(4) 0.07066(12) 0.0391(11) Uani 1 1 d . . .
F65 F 0.54434(10) -0.0352(2) 0.03114(7) 0.0516(7) Uani 1 1 d . . .
C65 C 0.50925(17) 0.0065(4) 0.05838(12) 0.0367(10) Uani 1 1 d . . .
F66 F 0.57213(10) 0.1569(2) 0.06185(7) 0.0473(7) Uani 1 1 d . . .
C66 C 0.52176(16) 0.1090(4) 0.07459(12) 0.0342(10) Uani 1 1 d . . .

loop_
_atom_site_aniso_label
_atom_site_aniso_U_11
_atom_site_aniso_U_22
_atom_site_aniso_U_33
_atom_site_aniso_U_23
_atom_site_aniso_U_13
_atom_site_aniso_U_12
P1 0.0268(4) 0.0247(6) 0.0264(5) 0.0004(5) 0.0009(4) -0.0005(4)
P2 0.0278(5) 0.0269(6) 0.0256(5) -0.0008(5) 0.0017(4) -0.0011(5)
B1 0.032(2) 0.021(3) 0.036(3) 0.002(2) 0.004(2) 0.001(2)
B2 0.030(2) 0.023(3) 0.031(3) -0.001(2) 0.0021(19) 0.002(2)
C1 0.0312(19) 0.033(3) 0.028(2) -0.0052(19) 0.0024(16) -0.0027(18)
C2 0.0326(19) 0.031(3) 0.039(2) -0.010(2) 0.0030(18) -0.0034(18)
C3 0.0315(19) 0.022(2) 0.036(2) 0.0033(19) 0.0015(17) 0.0029(18)
C4 0.039(2) 0.029(3) 0.062(3) 0.013(2) -0.004(2) 0.001(2)
C5 0.0314(19) 0.026(3) 0.034(2) -0.0002(19) -0.0005(17) -0.0003(18)
C6 0.037(2) 0.031(3) 0.027(2) 0.0038(19) -0.0018(17) -0.0020(19)
C7 0.0236(17) 0.032(3) 0.028(2) -0.0018(18) 0.0024(16) 0.0011(17)
C8 0.0305(18) 0.038(3) 0.027(2) -0.0034(19) 0.0034(17) -0.0031(19)
C11 0.0336(19) 0.021(2) 0.028(2) -0.0022(18) -0.0016(16) 0.0002(17)
C12 0.0297(18) 0.024(2) 0.030(2) -0.0005(19) 0.0012(16) -0.0025(17)
C13 0.0268(18) 0.043(3) 0.035(2) -0.001(2) 0.0034(18) -0.0036(19)
C14 0.0333(19) 0.041(3) 0.035(2) 0.003(2) -0.0040(19) -0.002(2)
C15 0.041(2) 0.049(3) 0.022(2) 0.001(2) -0.0021(18) -0.005(2)
C16 0.0332(19) 0.027(3) 0.029(2) -0.0022(19) 0.0010(17) -0.0001(18)
C17 0.0270(18) 0.033(3) 0.034(2) 0.008(2) 0.0006(17) -0.0033(18)
C18 0.039(2) 0.036(3) 0.037(2) 0.006(2) 0.0020(18) -0.006(2)
C19 0.039(2) 0.041(3) 0.039(2) -0.001(2) 0.0041(19) -0.004(2)
C20 0.034(2) 0.069(4) 0.049(3) 0.008(3) -0.001(2) -0.009(2)
C21 0.054(5) 0.077(7) 0.051(6) 0.000(5) -0.011(5) -0.004(5)
C22 0.033(4) 0.070(6) 0.038(6) 0.013(5) -0.005(4) 0.002(4)
C21A 0.043(5) 0.061(7) 0.042(6) 0.001(5) -0.011(5) -0.016(5)
C22A 0.055(6) 0.074(8) 0.052(8) 0.005(6) -0.012(6) -0.003(5)
C23 0.0296(19) 0.050(3) 0.029(2) 0.002(2) 0.0010(17) 0.001(2)
C24 0.048(3) 0.082(4) 0.036(3) -0.015(3) 0.003(2) 0.011(3)
C25 0.043(2) 0.076(4) 0.047(3) 0.022(3) 0.003(2) -0.011(3)
C31 0.0295(18) 0.029(3) 0.029(2) -0.0010(19) 0.0028(16) 0.0008(18)
C32 0.0338(19) 0.039(3) 0.024(2) -0.006(2) 0.0039(17) -0.0009(19)
C33 0.0298(19) 0.054(3) 0.032(2) -0.001(2) 0.0047(18) -0.006(2)
C35 0.037(2) 0.048(3) 0.024(2) -0.007(2) -0.0011(18) -0.010(2)
C36 0.0334(19) 0.027(3) 0.032(2) -0.001(2) 0.0025(17) -0.0004(19)
C37 0.034(2) 0.064(4) 0.033(2) -0.010(2) 0.0075(18) -0.013(2)
C38 0.054(3) 0.069(4) 0.073(4) -0.038(3) 0.008(3) 0.003(3)
C39 0.057(3) 0.107(5) 0.037(3) -0.007(3) 0.011(2) -0.029(3)
C34 0.036(2) 0.047(3) 0.034(2) -0.003(2) 0.0004(19) -0.013(2)
C40 0.042(4) 0.047(5) 0.038(4) -0.008(4) 0.001(3) -0.007(3)
C41 0.049(4) 0.071(6) 0.058(4) 0.000(4) -0.018(3) -0.004(4)
C42 0.043(4) 0.072(6) 0.056(4) -0.015(4) 0.002(3) -0.016(4)
C40A 0.028(7) 0.040(8) 0.031(7) -0.001(6) -0.002(5) -0.006(6)
C41A 0.040(7) 0.042(8) 0.047(8) -0.008(6) 0.012(6) -0.011(6)
C42A 0.065(9) 0.071(10) 0.069(9) 0.006(7) -0.007(6) -0.001(7)
C43 0.037(2) 0.048(3) 0.034(2) -0.013(2) 0.0040(19) -0.007(2)
C44 0.055(3) 0.064(4) 0.036(3) -0.005(3) 0.008(2) -0.016(3)
C45 0.056(3) 0.057(4) 0.053(3) -0.021(3) 0.004(2) 0.002(3)
C51 0.0267(18) 0.024(3) 0.050(3) -0.004(2) -0.0027(18) 0.0040(18)
F52 0.0625(15) 0.0349(17) 0.076(2) -0.0171(15) 0.0291(14) -0.0079(13)
C52 0.035(2) 0.029(3) 0.054(3) -0.001(2) 0.010(2) 0.000(2)
F53 0.0661(17) 0.0286(17) 0.107(2) -0.0208(17) 0.0182(16) -0.0047(14)
C53 0.041(2) 0.026(3) 0.060(3) -0.006(2) 0.000(2) 0.005(2)
F54 0.0481(14) 0.0262(16) 0.082(2) 0.0059(14) -0.0074(13) -0.0078(12)
C54 0.033(2) 0.022(3) 0.065(3) 0.009(2) -0.009(2) -0.005(2)
F55 0.0511(14) 0.0490(19) 0.0573(17) 0.0069(14) 0.0086(13) -0.0175(13)
C55 0.033(2) 0.033(3) 0.051(3) 0.007(2) -0.001(2) -0.002(2)
F56 0.0516(14) 0.0399(17) 0.0506(16) -0.0072(13) 0.0160(12) -0.0097(13)
C56 0.0329(19) 0.029(3) 0.043(3) -0.005(2) -0.0011(19) -0.002(2)
C61 0.0311(19) 0.023(2) 0.030(2) 0.0033(19) -0.0041(17) 0.0021(18)
F62 0.0408(12) 0.0354(16) 0.0399(14) 0.0012(12) 0.0103(11) -0.0047(11)
C62 0.0301(19) 0.031(3) 0.033(2) 0.0007(19) 0.0016(17) 0.0038(18)
F63 0.0512(14) 0.0399(18) 0.0702(19) -0.0072(15) 0.0132(13) -0.0167(13)
C63 0.035(2) 0.029(3) 0.049(3) 0.003(2) 0.003(2) -0.004(2)
F64 0.0563(15) 0.0327(17) 0.0679(19) -0.0191(14) 0.0014(13) -0.0049(13)
C64 0.040(2) 0.027(3) 0.050(3) -0.011(2) -0.005(2) -0.004(2)
F65 0.0532(14) 0.0437(18) 0.0579(17) -0.0191(14) 0.0105(13) 0.0021(13)
C65 0.040(2) 0.033(3) 0.038(2) -0.009(2) -0.0004(19) 0.006(2)
F66 0.0456(13) 0.0397(17) 0.0565(16) -0.0168(13) 0.0209(12) -0.0081(12)
C66 0.0315(19) 0.033(3) 0.038(2) -0.003(2) -0.0010(18) -0.0010(19)

loop_
_atom_type_symbol
_atom_type_description
_atom_type_scat_dispersion_real
_atom_type_scat_dispersion_imag
_atom_type_scat_source
C C 0.0033 0.0016 'International Tables Vol C Tables 4.2.6.8 and 6.1.1.4'
H H 0.0000 0.0000 'International Tables Vol C Tables 4.2.6.8 and 6.1.1.4'
B B 0.0013 0.0007 'International Tables Vol C Tables 4.2.6.8 and 6.1.1.4'
F F 0.0171 0.0103 'International Tables Vol C Tables 4.2.6.8 and 6.1.1.4'
P P 0.1023 0.0942 'International Tables Vol C Tables 4.2.6.8 and 6.1.1.4'

loop_
_geom_angle_atom_site_label_1
_geom_angle_atom_site_label_2
_geom_angle_atom_site_label_3
_geom_angle
C3 P1 C1 93.65(19)
C3 P1 C11 110.38(18)
C1 P1 C11 109.92(16)
C3 P1 B2 109.14(17)
C1 P1 B2 109.90(18)
C11 P1 B2 120.54(18)
C6 P2 C7 94.37(18)
C6 P2 C31 103.24(17)
C7 P2 C31 119.95(16)
C6 P2 B1 109.82(18)
C7 P2 B1 108.55(18)
C31 P2 B1 117.70(19)
C51 B1 C2 118.0(3)
C51 B1 C3 112.9(3)
C2 B1 C3 101.9(3)
C51 B1 P2 107.2(2)
C2 B1 P2 108.1(3)
C3 B1 P2 108.4(3)
C61 B2 C5 110.8(3)
C61 B2 C7 115.8(3)
C5 B2 C7 102.8(3)
C61 B2 P1 111.2(2)
C5 B2 P1 108.3(3)
C7 B2 P1 107.5(3)
C2 C1 P1 107.6(3)
C2 C1 H1A 110.2
P1 C1 H1A 110.2
C2 C1 H1B 110.2
P1 C1 H1B 110.2
H1A C1 H1B 108.5
C1 C2 B1 109.9(3)
C1 C2 H2A 109.7
B1 C2 H2A 109.7
C1 C2 H2B 109.7
B1 C2 H2B 109.7
H2A C2 H2B 108.2
C4 C3 B1 110.9(3)
C4 C3 P1 112.0(3)
B1 C3 P1 100.7(3)
C4 C3 H3 110.9
B1 C3 H3 110.9
P1 C3 H3 110.9
C3 C4 H4A 109.5
C3 C4 H4B 109.5
H4A C4 H4B 109.5
C3 C4 H4C 109.5
H4A C4 H4C 109.5
H4B C4 H4C 109.5
C6 C5 B2 110.4(3)
C6 C5 H5A 109.6
B2 C5 H5A 109.6
C6 C5 H5B 109.6
B2 C5 H5B 109.6
H5A C5 H5B 108.1
C5 C6 P2 107.8(3)
C5 C6 H6A 110.1
P2 C6 H6A 110.1
C5 C6 H6B 110.1
P2 C6 H6B 110.1
H6A C6 H6B 108.5
C8 C7 B2 119.3(3)
C8 C7 P2 121.1(3)
B2 C7 P2 99.7(2)
C8 C7 H7 105.0
B2 C7 H7 105.0
P2 C7 H7 105.0
C7 C8 H8A 109.5
C7 C8 H8B 109.5
H8A C8 H8B 109.5
C7 C8 H8C 109.5
H8A C8 H8C 109.5
H8B C8 H8C 109.5
C16 C11 C12 117.8(3)
C16 C11 P1 117.7(3)
C12 C11 P1 124.1(3)
C13 C12 C11 118.7(3)
C13 C12 C17 115.3(3)
C11 C12 C17 125.9(3)
C14 C13 C12 123.4(4)
C14 C13 H13 118.3
C12 C13 H13 118.3
C13 C14 C15 117.0(4)
C13 C14 C20 121.8(4)
C15 C14 C20 121.1(4)
C16 C15 C14 122.2(4)
C16 C15 H15 118.9
C14 C15 H15 118.9
C15 C16 C11 120.3(3)
C15 C16 C23 116.5(3)
C11 C16 C23 123.0(3)
C12 C17 C19 112.1(3)
C12 C17 C18 110.6(3)
C19 C17 C18 109.6(3)
C12 C17 H17 108.2
C19 C17 H17 108.2
C18 C17 H17 108.2
C17 C18 H18A 109.5
C17 C18 H18B 109.5
H18A C18 H18B 109.5
C17 C18 H18C 109.5
H18A C18 H18C 109.5
H18B C18 H18C 109.5
C17 C19 H19A 109.5
C17 C19 H19B 109.5
H19A C19 H19B 109.5
C17 C19 H19C 109.5
H19A C19 H19C 109.5
H19B C19 H19C 109.5
C22A C20 C21 89.4(8)
C22A C20 C14 116.4(9)
C21 C20 C14 115.9(7)
C22A C20 C21A 111.2(9)
C21 C20 C21A 22.3(7)
C14 C20 C21A 107.6(8)
C22A C20 C22 19.8(8)
C21 C20 C22 109.2(8)
C14 C20 C22 105.7(7)
C21A C20 C22 130.9(8)
C22A C20 H20 116.8
C21 C20 H20 108.6
C14 C20 H20 108.6
C21A C20 H20 93.7
C22 C20 H20 108.6
C22A C20 H20A 107.1
C21 C20 H20A 120.1
C14 C20 H20A 107.1
C21A C20 H20A 107.1
C22 C20 H20A 96.2
H20 C20 H20A 14.0
C20 C21 H21A 109.5
C20 C21 H21B 109.5
C20 C21 H21C 109.5
C20 C22 H22A 109.5
C20 C22 H22B 109.5
C20 C22 H22C 109.5
C20 C21A H21D 109.5
C20 C21A H21E 109.5
H21D C21A H21E 109.5
C20 C21A H21F 109.5
H21D C21A H21F 109.5
H21E C21A H21F 109.5
C20 C22A H22D 109.5
C20 C22A H22E 109.5
H22D C22A H22E 109.5
C20 C22A H22F 109.5
H22D C22A H22F 109.5
H22E C22A H22F 109.5
C25 C23 C16 114.1(4)
C25 C23 C24 110.1(4)
C16 C23 C24 110.4(4)
C25 C23 H23 107.3
C16 C23 H23 107.3
C24 C23 H23 107.3
C23 C24 H24A 109.5
C23 C24 H24B 109.5
H24A C24 H24B 109.5
C23 C24 H24C 109.5
H24A C24 H24C 109.5
H24B C24 H24C 109.5
C23 C25 H25A 109.5
C23 C25 H25B 109.5
H25A C25 H25B 109.5
C23 C25 H25C 109.5
H25A C25 H25C 109.5
H25B C25 H25C 109.5
C32 C31 C36 117.7(3)
C32 C31 P2 124.1(3)
C36 C31 P2 117.9(3)
C33 C32 C31 119.5(3)
C33 C32 C37 116.1(3)
C31 C32 C37 124.4(3)
C34 C33 C32 123.7(4)
C34 C33 H33 118.1
C32 C33 H33 118.1
C34 C35 C36 123.3(4)
C34 C35 H35 118.4
C36 C35 H35 118.4
C35 C36 C31 119.8(3)
C35 C36 C43 115.0(3)
C31 C36 C43 125.2(3)
C32 C37 C39 113.7(4)
C32 C37 C38 110.9(4)
C39 C37 C38 110.9(4)
C32 C37 H37 107.0
C39 C37 H37 107.0
C38 C37 H37 107.0
C37 C38 H38A 109.5
C37 C38 H38B 109.5
H38A C38 H38B 109.5
C37 C38 H38C 109.5
H38A C38 H38C 109.5
H38B C38 H38C 109.5
C37 C39 H39A 109.5
C37 C39 H39B 109.5
H39A C39 H39B 109.5
C37 C39 H39C 109.5
H39A C39 H39C 109.5
H39B C39 H39C 109.5
C33 C34 C35 116.1(4)
C33 C34 C40 119.7(5)
C35 C34 C40 123.8(5)
C33 C34 C40A 123.9(10)
C35 C34 C40A 118.9(10)
C40 C34 C40A 17.0(8)
C41 C40 C42 110.3(7)
C41 C40 C34 112.5(6)
C42 C40 C34 113.2(6)
C41 C40 H40 106.8
C42 C40 H40 106.8
C34 C40 H40 106.8
C41A C40A C42A 109.8(17)
C41A C40A C34 115.2(15)
C42A C40A C34 104.6(15)
C41A C40A H40A 109.0
C42A C40A H40A 109.0
C34 C40A H40A 109.0
C40A C41A H41D 109.5
C40A C41A H41E 109.5
H41D C41A H41E 109.5
C40A C41A H41F 109.5
H41D C41A H41F 109.5
H41E C41A H41F 109.5
C40A C42A H42D 109.5
C40A C42A H42E 109.5
H42D C42A H42E 109.5
C40A C42A H42F 109.5
H42D C42A H42F 109.5
H42E C42A H42F 109.5
C36 C43 C45 111.1(4)
C36 C43 C44 112.1(4)
C45 C43 C44 109.2(4)
C36 C43 H43 108.1
C45 C43 H43 108.1
C44 C43 H43 108.1
C43 C44 H44A 109.5
C43 C44 H44B 109.5
H44A C44 H44B 109.5
C43 C44 H44C 109.5
H44A C44 H44C 109.5
H44B C44 H44C 109.5
C43 C45 H45A 109.5
C43 C45 H45B 109.5
H45A C45 H45B 109.5
C43 C45 H45C 109.5
H45A C45 H45C 109.5
H45B C45 H45C 109.5
C52 C51 C56 112.0(4)
C52 C51 B1 126.5(4)
C56 C51 B1 121.4(4)
F52 C52 C53 114.9(4)
F52 C52 C51 120.4(4)
C53 C52 C51 124.7(4)
F53 C53 C54 119.5(4)
F53 C53 C52 120.9(4)
C54 C53 C52 119.6(4)
F54 C54 C55 121.1(4)
F54 C54 C53 120.2(4)
C55 C54 C53 118.7(4)
F55 C55 C54 119.7(4)
F55 C55 C56 120.8(4)
C54 C55 C56 119.5(4)
F56 C56 C55 115.5(4)
F56 C56 C51 119.0(4)
C55 C56 C51 125.5(4)
C62 C61 C66 112.7(4)
C62 C61 B2 118.6(3)
C66 C61 B2 128.1(3)
F62 C62 C61 119.4(4)
F62 C62 C63 115.1(3)
C61 C62 C63 125.3(4)
F63 C63 C64 120.8(4)
F63 C63 C62 121.0(4)
C64 C63 C62 118.2(4)
F64 C64 C65 120.1(4)
F64 C64 C63 120.3(4)
C65 C64 C63 119.5(4)
F65 C65 C64 120.0(4)
F65 C65 C66 120.3(4)
C64 C65 C66 119.7(4)
F66 C66 C65 114.1(3)
F66 C66 C61 121.4(4)
C65 C66 C61 124.4(4)

loop_
_geom_bond_atom_site_label_1
_geom_bond_atom_site_label_2
_geom_bond_distance
P1 C3 1.835(4)
P1 C1 1.849(4)
P1 C11 1.861(4)
P1 B2 2.083(4)
P2 C6 1.842(4)
P2 C7 1.845(4)
P2 C31 1.879(4)
P2 B1 2.076(5)
B1 C51 1.637(6)
B1 C2 1.642(6)
B1 C3 1.650(6)
B2 C61 1.623(6)
B2 C5 1.626(6)
B2 C7 1.663(5)
C1 C2 1.555(5)
C1 H1A 0.9900
C1 H1B 0.9900
C2 H2A 0.9900
C2 H2B 0.9900
C3 C4 1.551(5)
C3 H3 1.0000
C4 H4A 0.9800
C4 H4B 0.9800
C4 H4C 0.9800
C5 C6 1.541(5)
C5 H5A 0.9900
C5 H5B 0.9900
C6 H6A 0.9900
C6 H6B 0.9900
C7 C8 1.552(5)
C7 H7 1.0000
C8 H8A 0.9800
C8 H8B 0.9800
C8 H8C 0.9800
C11 C16 1.410(5)
C11 C12 1.423(5)
C12 C13 1.390(5)
C12 C17 1.527(5)
C13 C14 1.379(5)
C13 H13 0.9500
C14 C15 1.389(5)
C14 C20 1.512(5)
C15 C16 1.381(5)
C15 H15 0.9500
C16 C23 1.515(5)
C17 C19 1.533(6)
C17 C18 1.538(6)
C17 H17 1.0000
C18 H18A 0.9800
C18 H18B 0.9800
C18 H18C 0.9800
C19 H19A 0.9800
C19 H19B 0.9800
C19 H19C 0.9800
C20 C22A 1.501(12)
C20 C21 1.503(10)
C20 C21A 1.585(11)
C20 C22 1.596(10)
C20 H20 1.0000
C20 H20A 1.0000
C21 H21A 0.9800
C21 H21B 0.9800
C21 H21C 0.9800
C22 H22A 0.9800
C22 H22B 0.9800
C22 H22C 0.9800
C21A H21D 0.9800
C21A H21E 0.9800
C21A H21F 0.9800
C22A H22D 0.9800
C22A H22E 0.9800
C22A H22F 0.9800
C23 C25 1.513(6)
C23 C24 1.533(6)
C23 H23 1.0000
C24 H24A 0.9800
C24 H24B 0.9800
C24 H24C 0.9800
C25 H25A 0.9800
C25 H25B 0.9800
C25 H25C 0.9800
C31 C32 1.408(5)
C31 C36 1.414(5)
C32 C33 1.394(5)
C32 C37 1.502(5)
C33 C34 1.375(5)
C33 H33 0.9500
C35 C34 1.383(5)
C35 C36 1.388(5)
C35 H35 0.9500
C36 C43 1.526(5)
C37 C39 1.523(6)
C37 C38 1.531(7)
C37 H37 1.0000
C38 H38A 0.9800
C38 H38B 0.9800
C38 H38C 0.9800
C39 H39A 0.9800
C39 H39B 0.9800
C39 H39C 0.9800
C34 C40 1.527(8)
C34 C40A 1.532(15)
C40 C41 1.505(9)
C40 C42 1.512(9)
C40 H40 1.0000
C41 H41A 0.9800
C41 H41B 0.9800
C41 H41C 0.9800
C42 H42A 0.9800
C42 H42B 0.9800
C42 H42C 0.9800
C40A C41A 1.498(15)
C40A C42A 1.514(15)
C40A H40A 1.0000
C41A H41D 0.9800
C41A H41E 0.9800
C41A H41F 0.9800
C42A H42D 0.9800
C42A H42E 0.9800
C42A H42F 0.9800
C43 C45 1.528(7)
C43 C44 1.533(6)
C43 H43 1.0000
C44 H44A 0.9800
C44 H44B 0.9800
C44 H44C 0.9800
C45 H45A 0.9800
C45 H45B 0.9800
C45 H45C 0.9800
C51 C52 1.385(6)
C51 C56 1.389(5)
F52 C52 1.358(5)
C52 C53 1.377(6)
F53 C53 1.347(5)
C53 C54 1.377(6)
F54 C54 1.351(5)
C54 C55 1.358(6)
F55 C55 1.352(5)
C55 C56 1.371(6)
F56 C56 1.355(5)
C61 C62 1.380(5)
C61 C66 1.384(5)
F62 C62 1.358(4)
C62 C63 1.390(6)
F63 C63 1.342(4)
C63 C64 1.374(6)
F64 C64 1.354(5)
C64 C65 1.361(6)
F65 C65 1.346(4)
C65 C66 1.381(6)
F66 C66 1.354(4)

loop_
_geom_torsion_atom_site_label_1
_geom_torsion_atom_site_label_2
_geom_torsion_atom_site_label_3
_geom_torsion_atom_site_label_4
_geom_torsion
C6 P2 B1 C51 136.7(3)
C7 P2 B1 C51 -121.4(3)
C31 P2 B1 C51 19.0(3)
C6 P2 B1 C2 8.5(3)
C7 P2 B1 C2 110.4(3)
C31 P2 B1 C2 -109.1(3)
C6 P2 B1 C3 -101.2(3)
C7 P2 B1 C3 0.7(3)
C31 P2 B1 C3 141.2(3)
C3 P1 B2 C61 -128.9(3)
C1 P1 B2 C61 129.7(3)
C11 P1 B2 C61 0.4(4)
C3 P1 B2 C5 109.2(3)
C1 P1 B2 C5 7.8(3)
C11 P1 B2 C5 -121.6(3)
C3 P1 B2 C7 -1.2(3)
C1 P1 B2 C7 -102.6(3)
C11 P1 B2 C7 128.0(3)
C3 P1 C1 C2 -24.3(3)
C11 P1 C1 C2 -137.6(3)
B2 P1 C1 C2 87.5(3)
P1 C1 C2 B1 -4.5(4)
C51 B1 C2 C1 159.8(3)
C3 B1 C2 C1 35.6(4)
P2 B1 C2 C1 -78.5(3)
C51 B1 C3 C4 -59.4(4)
C2 B1 C3 C4 68.2(4)
P2 B1 C3 C4 -177.9(3)
C51 B1 C3 P1 -178.1(3)
C2 B1 C3 P1 -50.6(3)
P2 B1 C3 P1 63.3(3)
C1 P1 C3 C4 -73.6(3)
C11 P1 C3 C4 39.2(3)
B2 P1 C3 C4 173.9(3)
C1 P1 C3 B1 44.3(3)
C11 P1 C3 B1 157.2(2)
B2 P1 C3 B1 -68.2(3)
C61 B2 C5 C6 160.0(3)
C7 B2 C5 C6 35.8(4)
P1 B2 C5 C6 -77.8(3)
B2 C5 C6 P2 -5.2(4)
C7 P2 C6 C5 -23.5(3)
C31 P2 C6 C5 -145.6(3)
B1 P2 C6 C5 88.0(3)
C61 B2 C7 C8 55.6(5)
C5 B2 C7 C8 176.5(3)
P1 B2 C7 C8 -69.3(4)
C61 B2 C7 P2 -170.2(3)
C5 B2 C7 P2 -49.3(3)
P1 B2 C7 P2 64.8(3)
C6 P2 C7 C8 175.7(3)
C31 P2 C7 C8 -76.3(3)
B1 P2 C7 C8 63.1(3)
C6 P2 C7 B2 42.6(3)
C31 P2 C7 B2 150.7(2)
B1 P2 C7 B2 -70.0(3)
C3 P1 C11 C16 51.7(4)
C1 P1 C11 C16 153.6(3)
B2 P1 C11 C16 -77.0(4)
C3 P1 C11 C12 -121.3(4)
C1 P1 C11 C12 -19.3(4)
B2 P1 C11 C12 110.0(4)
C16 C11 C12 C13 -7.4(6)
P1 C11 C12 C13 165.6(3)
C16 C11 C12 C17 167.3(4)
P1 C11 C12 C17 -19.7(6)
C11 C12 C13 C14 2.1(7)
C17 C12 C13 C14 -173.1(4)
C12 C13 C14 C15 3.3(7)
C12 C13 C14 C20 -178.9(4)
C13 C14 C15 C16 -3.4(7)
C20 C14 C15 C16 178.8(4)
C14 C15 C16 C11 -2.0(7)
C14 C15 C16 C23 174.0(4)
C12 C11 C16 C15 7.4(6)
P1 C11 C16 C15 -166.0(3)
C12 C11 C16 C23 -168.3(4)
P1 C11 C16 C23 18.3(6)
C13 C12 C17 C19 -65.8(5)
C11 C12 C17 C19 119.3(4)
C13 C12 C17 C18 56.8(5)
C11 C12 C17 C18 -118.1(4)
C13 C14 C20 C22A 126.3(13)
C15 C14 C20 C22A -55.9(13)
C13 C14 C20 C21 -130.5(12)
C15 C14 C20 C21 47.3(12)
C13 C14 C20 C21A -108.2(10)
C15 C14 C20 C21A 69.6(10)
C13 C14 C20 C22 108.4(8)
C15 C14 C20 C22 -73.8(8)
C15 C16 C23 C25 60.9(5)
C11 C16 C23 C25 -123.2(4)
C15 C16 C23 C24 -63.8(5)
C11 C16 C23 C24 112.1(4)
C6 P2 C31 C32 115.0(4)
C7 P2 C31 C32 12.0(4)
B1 P2 C31 C32 -123.8(4)
C6 P2 C31 C36 -58.1(4)
C7 P2 C31 C36 -161.1(3)
B1 P2 C31 C36 63.1(4)
C36 C31 C32 C33 1.1(6)
P2 C31 C32 C33 -172.0(3)
C36 C31 C32 C37 179.2(4)
P2 C31 C32 C37 6.1(6)
C31 C32 C33 C34 0.4(7)
C37 C32 C33 C34 -177.8(5)
C34 C35 C36 C31 0.1(7)
C34 C35 C36 C43 -178.9(4)
C32 C31 C36 C35 -1.3(6)
P2 C31 C36 C35 172.2(3)
C32 C31 C36 C43 177.6(4)
P2 C31 C36 C43 -8.9(6)
C33 C32 C37 C39 -50.5(6)
C31 C32 C37 C39 131.3(5)
C33 C32 C37 C38 75.3(5)
C31 C32 C37 C38 -102.9(5)
C32 C33 C34 C35 -1.7(7)
C32 C33 C34 C40 171.2(6)
C32 C33 C34 C40A -169.4(11)
C36 C35 C34 C33 1.4(7)
C36 C35 C34 C40 -171.1(6)
C36 C35 C34 C40A 169.8(10)
C33 C34 C40 C41 -81.0(9)
C35 C34 C40 C41 91.3(8)
C40A C34 C40 C41 170(5)
C33 C34 C40 C42 153.1(7)
C35 C34 C40 C42 -34.6(10)
C40A C34 C40 C42 44(4)
C33 C34 C40A C41A 133.3(17)
C35 C34 C40A C41A -34(2)
C40 C34 C40A C41A -146(6)
C33 C34 C40A C42A -106.1(18)
C35 C34 C40A C42A 86.5(16)
C40 C34 C40A C42A -25(4)
C35 C36 C43 C45 55.0(5)
C31 C36 C43 C45 -123.9(5)
C35 C36 C43 C44 -67.6(5)
C31 C36 C43 C44 113.5(5)
C2 B1 C51 C52 -4.6(6)
C3 B1 C51 C52 113.9(5)
P2 B1 C51 C52 -126.8(4)
C2 B1 C51 C56 173.6(4)
C3 B1 C51 C56 -67.9(5)
P2 B1 C51 C56 51.4(4)
C56 C51 C52 F52 -179.7(4)
B1 C51 C52 F52 -1.3(6)
C56 C51 C52 C53 -1.2(6)
B1 C51 C52 C53 177.1(4)
F52 C52 C53 F53 0.4(6)
C51 C52 C53 F53 -178.2(4)
F52 C52 C53 C54 178.5(4)
C51 C52 C53 C54 0.0(7)
F53 C53 C54 F54 -0.5(6)
C52 C53 C54 F54 -178.6(4)
F53 C53 C54 C55 179.3(4)
C52 C53 C54 C55 1.1(6)
F54 C54 C55 F55 -1.5(6)
C53 C54 C55 F55 178.8(4)
F54 C54 C55 C56 179.0(4)
C53 C54 C55 C56 -0.8(6)
F55 C55 C56 F56 0.7(6)
C54 C55 C56 F56 -179.7(4)
F55 C55 C56 C51 179.7(4)
C54 C55 C56 C51 -0.7(7)
C52 C51 C56 F56 -179.4(4)
B1 C51 C56 F56 2.1(6)
C52 C51 C56 C55 1.6(6)
B1 C51 C56 C55 -176.8(4)
C5 B2 C61 C62 61.6(4)
C7 B2 C61 C62 178.1(3)
P1 B2 C61 C62 -58.9(4)
C5 B2 C61 C66 -109.1(4)
C7 B2 C61 C66 7.3(6)
P1 B2 C61 C66 130.4(4)
C66 C61 C62 F62 175.9(3)
B2 C61 C62 F62 3.7(5)
C66 C61 C62 C63 -1.0(6)
B2 C61 C62 C63 -173.1(4)
F62 C62 C63 F63 0.8(6)
C61 C62 C63 F63 177.8(4)
F62 C62 C63 C64 -178.4(4)
C61 C62 C63 C64 -1.4(6)
F63 C63 C64 F64 0.1(6)
C62 C63 C64 F64 179.2(4)
F63 C63 C64 C65 -177.0(4)
C62 C63 C64 C65 2.2(6)
F64 C64 C65 F65 0.9(6)
C63 C64 C65 F65 177.9(4)
F64 C64 C65 C66 -177.7(4)
C63 C64 C65 C66 -0.6(6)
F65 C65 C66 F66 -2.9(6)
C64 C65 C66 F66 175.6(4)
F65 C65 C66 C61 179.4(4)
C64 C65 C66 C61 -2.0(7)
C62 C61 C66 F66 -174.8(3)
B2 C61 C66 F66 -3.6(6)
C62 C61 C66 C65 2.7(6)
B2 C61 C66 C65 173.9(4)
